data_4105319
loop_
_publ_author_name
'Matthias Scheibitz'
'Haiyan Li'
'Jan Schnorr'
'Alejandro S\'anchez Perucha'
'Michael Bolte'
'Hans-Wolfram Lerner'
'Frieder J\"akle'
'Matthias Wagner'

_publ_section_title
;
 Ferrocenylhydridoborates: Synthesis, Structural Characterization, and
 Application to the Preparation of Ferrocenylborane Polymers
;
_journal_name_full 'Journal of the American Chemical Society'
_journal_page_first 16319
_journal_page_last 16329
_journal_paper_doi 10.1021/ja906575s
_journal_volume 131
_journal_year 2009
_chemical_formula_sum 'C18 H33 B'
_chemical_formula_weight 260.25
_chemical_name_systematic ?
_space_group_IT_number 176
_symmetry_cell_setting hexagonal
_symmetry_space_group_name_Hall '-P 6c'
_symmetry_space_group_name_H-M 'P 63/m'
_atom_sites_solution_hydrogens geom
_atom_sites_solution_primary direct
_atom_sites_solution_secondary difmap
_audit_creation_method SHELXL-97
_cell_angle_alpha 90.00
_cell_angle_beta 90.00
_cell_angle_gamma 120.00
_cell_formula_units_Z 2
_cell_length_a 12.778(3)
_cell_length_b 12.778(3)
_cell_length_c 6.6970(14)
_cell_measurement_reflns_used 2612
_cell_measurement_temperature 173(2)
_cell_measurement_theta_max 25.3
_cell_measurement_theta_min 3.6
_cell_volume 947.0(4)
_computing_cell_refinement 'X-Area (Stoe & Cie, 2001)'
_computing_data_collection 'X-Area (Stoe & Cie, 2001)'
_computing_data_reduction 'X-Area (Stoe & Cie, 2001)'
_computing_molecular_graphics 'XP in SHELXTL-Plus (Sheldrick, 1991)'
_computing_publication_material SHELXL97
_computing_structure_refinement 'SHELXL97 (Sheldrick, 1997) '
_computing_structure_solution 'SHELXS97 (Sheldrick, 1990) '
_diffrn_ambient_temperature 173(2)
_diffrn_measured_fraction_theta_full 0.997
_diffrn_measured_fraction_theta_max 0.983
_diffrn_measurement_device_type 'STOE IPDS II two-circle-diffractometer'
_diffrn_measurement_method \w
_diffrn_radiation_monochromator graphite
_diffrn_radiation_source 'fine-focus sealed tube'
_diffrn_radiation_type MoK\a
_diffrn_radiation_wavelength 0.71073
_diffrn_reflns_av_R_equivalents 0.0787
_diffrn_reflns_av_sigmaI/netI 0.0398
_diffrn_reflns_limit_h_max 15
_diffrn_reflns_limit_h_min -15
_diffrn_reflns_limit_k_max 15
_diffrn_reflns_limit_k_min -13
_diffrn_reflns_limit_l_max 7
_diffrn_reflns_limit_l_min -8
_diffrn_reflns_number 5835
_diffrn_reflns_theta_full 25.00
_diffrn_reflns_theta_max 25.31
_diffrn_reflns_theta_min 3.56
_diffrn_standards_decay_% 0
_diffrn_standards_interval_time 0
_diffrn_standards_number 0
_exptl_absorpt_coefficient_mu 0.049
_exptl_absorpt_correction_T_max 0.9961
_exptl_absorpt_correction_T_min 0.9882
_exptl_absorpt_correction_type none
_exptl_crystal_colour orange
_exptl_crystal_density_diffrn 0.913
_exptl_crystal_description needle
_exptl_crystal_F_000 292
_exptl_crystal_size_max 0.24
_exptl_crystal_size_mid 0.11
_exptl_crystal_size_min 0.08
_refine_diff_density_max 1.866
_refine_diff_density_min -0.202
_refine_diff_density_rms 0.164
_refine_ls_extinction_method none
_refine_ls_goodness_of_fit_ref 1.075
_refine_ls_hydrogen_treatment mixed
_refine_ls_matrix_type full
_refine_ls_number_parameters 33
_refine_ls_number_reflns 623
_refine_ls_number_restraints 0
_refine_ls_restrained_S_all 1.075
_refine_ls_R_factor_all 0.1477
_refine_ls_R_factor_gt 0.1134
_refine_ls_shift/su_max 0.000
_refine_ls_shift/su_mean 0.000
_refine_ls_structure_factor_coef Fsqd
_refine_ls_weighting_details 'calc w=1/[\s^2^(Fo^2^)+(0.2500P)^2^+0.0000P] where P=(Fo^2^+2Fc^2^)/3'
_refine_ls_weighting_scheme calc
_refine_ls_wR_factor_gt 0.3059
_refine_ls_wR_factor_ref 0.3449
_reflns_number_gt 418
_reflns_number_total 623
_reflns_threshold_expression I>2\s(I)
_cod_data_source_file ja906575s_si_007.cif
_cod_data_source_block wa334
_cod_database_code 4105319

loop_
_symmetry_equiv_pos_as_xyz
'x, y, z'
'x-y, x, z+1/2'
'-y, x-y, z'
'-x, -y, z+1/2'
'-x+y, -x, z'
'y, -x+y, z+1/2'
'-x, -y, -z'
'-x+y, -x, -z-1/2'
'y, -x+y, -z'
'x, y, -z-1/2'
'x-y, x, -z'
'-y, x-y, -z-1/2'

loop_
_atom_site_label
_atom_site_type_symbol
_atom_site_fract_x
_atom_site_fract_y
_atom_site_fract_z
_atom_site_U_iso_or_equiv
_atom_site_adp_type
_atom_site_occupancy
_atom_site_symmetry_multiplicity
_atom_site_calc_flag
_atom_site_refinement_flags
B1 B 0.6667 0.3333 0.7500 0.034(2) Uani 1 6 d S
C1 C 0.5262(4) 0.2373(4) 0.7500 0.0351(13) Uani 1 2 d S
H1 H 0.4806 0.2821 0.7500 0.042 Uiso 1 2 calc SR
C2 C 0.4901(3) 0.1572(3) 0.5627(5) 0.0418(12) Uani 1 1 d .
H2A H 0.5078 0.2085 0.4426 0.050 Uiso 1 1 calc R
H2B H 0.5393 0.1172 0.5553 0.050 Uiso 1 1 calc R
C3 C 0.3568(3) 0.0613(3) 0.5632(5) 0.0453(13) Uani 1 1 d .
H3A H 0.3075 0.1012 0.5548 0.054 Uiso 1 1 calc R
H3B H 0.3388 0.0091 0.4442 0.054 Uiso 1 1 calc R
C4 C 0.3223(5) -0.0161(5) 0.7500 0.0442(15) Uani 1 2 d S
H4A H 0.2341 -0.0732 0.7500 0.053 Uiso 1 2 calc SR
H4B H 0.3638 -0.0640 0.7500 0.053 Uiso 1 2 calc SR

loop_
_atom_site_aniso_label
_atom_site_aniso_U_11
_atom_site_aniso_U_22
_atom_site_aniso_U_33
_atom_site_aniso_U_23
_atom_site_aniso_U_13
_atom_site_aniso_U_12
B1 0.037(3) 0.037(3) 0.026(4) 0.000 0.000 0.0186(14)
C1 0.037(2) 0.033(2) 0.039(3) 0.000 0.000 0.0200(19)
C2 0.042(2) 0.045(2) 0.029(2) 0.0027(14) -0.0014(13) 0.0143(16)
C3 0.043(2) 0.043(2) 0.040(2) -0.0015(15) -0.0077(14) 0.0143(16)
C4 0.045(3) 0.036(2) 0.045(3) 0.000 0.000 0.015(2)

loop_
_atom_type_symbol
_atom_type_description
_atom_type_scat_dispersion_real
_atom_type_scat_dispersion_imag
_atom_type_scat_source
C C 0.0033 0.0016 'International Tables Vol C Tables 4.2.6.8 and 6.1.1.4'
H H 0.0000 0.0000 'International Tables Vol C Tables 4.2.6.8 and 6.1.1.4'
B B 0.0013 0.0007 'International Tables Vol C Tables 4.2.6.8 and 6.1.1.4'

loop_
_geom_angle_atom_site_label_1
_geom_angle_atom_site_label_2
_geom_angle_atom_site_label_3
_geom_angle
_geom_angle_site_symmetry_1
_geom_angle_site_symmetry_3
C1 B1 C1 120.001(1) 8_667 .
C1 B1 C1 120.000(2) 8_667 3_655
C1 B1 C1 119.999(1) . 3_655
C2 C1 C2 109.4(4) . 10_557
C2 C1 B1 111.2(2) . .
C2 C1 B1 111.2(2) 10_557 .
C2 C1 H1 108.3 . .
C2 C1 H1 108.3 10_557 .
B1 C1 H1 108.3 . .
C3 C2 C1 112.2(3) . .
C3 C2 H2A 109.2 . .
C1 C2 H2A 109.2 . .
C3 C2 H2B 109.2 . .
C1 C2 H2B 109.2 . .
H2A C2 H2B 107.9 . .
C4 C3 C2 111.7(3) . .
C4 C3 H3A 109.3 . .
C2 C3 H3A 109.3 . .
C4 C3 H3B 109.3 . .
C2 C3 H3B 109.3 . .
H3A C3 H3B 107.9 . .
C3 C4 C3 111.0(4) 10_557 .
C3 C4 H4A 109.4 10_557 .
C3 C4 H4A 109.4 . .
C3 C4 H4B 109.4 10_557 .
C3 C4 H4B 109.4 . .
H4A C4 H4B 108.0 . .

loop_
_geom_bond_atom_site_label_1
_geom_bond_atom_site_label_2
_geom_bond_distance
_geom_bond_site_symmetry_2
B1 C1 1.589(5) 8_667
B1 C1 1.589(5) .
B1 C1 1.589(5) 3_655
C1 C2 1.537(4) .
C1 C2 1.537(4) 10_557
C1 H1 1.0000 .
C2 C3 1.521(5) .
C2 H2A 0.9900 .
C2 H2B 0.9900 .
C3 C4 1.518(4) .
C3 H3A 0.9900 .
C3 H3B 0.9900 .
C4 C3 1.518(4) 10_557
C4 H4A 0.9900 .
C4 H4B 0.9900 .

loop_
_geom_torsion_atom_site_label_1
_geom_torsion_atom_site_label_2
_geom_torsion_atom_site_label_3
_geom_torsion_atom_site_label_4
_geom_torsion
_geom_torsion_site_symmetry_1
_geom_torsion_site_symmetry_4
C1 B1 C1 C2 118.9(3) 8_667 .
C1 B1 C1 C2 -61.1(3) 3_655 .
C1 B1 C1 C2 -118.9(3) 8_667 10_557
C1 B1 C1 C2 61.1(3) 3_655 10_557
C2 C1 C2 C3 54.6(5) 10_557 .
B1 C1 C2 C3 177.8(3) . .
C1 C2 C3 C4 -55.7(4) . .
C2 C3 C4 C3 54.8(6) . 10_557
